data_4111418
loop_
_publ_author_name
'Nathaniel L. Rosi'
'Jaheon Kim'
'Mohamed Eddaoudi'
'Banglin Chen'
'Michael O'Keeffe'
'Omar M. Yaghi'

_publ_contact_author_address
;
Department of Chemistry
930 N. University Ave.
Ann Arbor, MI 48109-1055
USA
;
_publ_contact_author_email oyaghi@umich.edu
_publ_contact_author_fax '+1 734 763 2307'
_publ_contact_author_name 'Professor Omar M. Yaghi'
_publ_contact_author_phone '+1 734 615 2146'
_publ_section_title
;
 Rod Packings and Metal-Organic Frameworks Constructed from Rod-Shaped
 Secondary Building Units
;
_journal_name_full 'Journal of the American Chemical Society'
_journal_page_first 1504
_journal_page_last 1518
_journal_paper_doi 10.1021/ja045123o
_journal_volume 127
_journal_year 2005
_chemical_formula_moiety 'C14 H20 N2 O10 Zn2'
_chemical_formula_sum 'C14 H20 N2 O10 Zn2'
_chemical_formula_weight 507.06
_chemical_name_systematic
; 
 ? 
;
_space_group_IT_number 148
_symmetry_cell_setting trigonal
_symmetry_space_group_name_Hall '-R 3'
_symmetry_space_group_name_H-M 'R -3 :H'
_atom_sites_solution_hydrogens geom
_atom_sites_solution_primary direct
_atom_sites_solution_secondary difmap
_audit_creation_method SHELXL-97
_cell_angle_alpha 90.00
_cell_angle_beta 90.00
_cell_angle_gamma 120.00
_cell_formula_units_Z 9
_cell_length_a 25.9322(15)
_cell_length_b 25.9322(15)
_cell_length_c 6.8365(4)
_cell_measurement_reflns_used 3854
_cell_measurement_temperature 153(2)
_cell_measurement_theta_max 28.22
_cell_measurement_theta_min 2.72
_cell_volume 3981.5(4)
_computing_cell_refinement 'Bruker SAINT'
_computing_data_collection 'Bruker SMART'
_computing_data_reduction 'Bruker SAINT'
_computing_molecular_graphics 'Bruker XP'
_computing_structure_refinement 'SHELXL-97 (Sheldrick, 1997)'
_computing_structure_solution 'SHELXS-97 (Sheldrick, 1990)'
_diffrn_ambient_temperature 153(2)
_diffrn_measured_fraction_theta_full 0.966
_diffrn_measured_fraction_theta_max 0.966
_diffrn_measurement_device_type 'Bruker SMART APEX CCD'
_diffrn_measurement_method 'omega scan'
_diffrn_radiation_monochromator graphite
_diffrn_radiation_source 'fine-focus sealed tube'
_diffrn_radiation_type MoK\a
_diffrn_radiation_wavelength 0.71073
_diffrn_reflns_av_R_equivalents 0.0356
_diffrn_reflns_av_sigmaI/netI 0.0279
_diffrn_reflns_limit_h_max 33
_diffrn_reflns_limit_h_min -34
_diffrn_reflns_limit_k_max 34
_diffrn_reflns_limit_k_min -34
_diffrn_reflns_limit_l_max 9
_diffrn_reflns_limit_l_min -8
_diffrn_reflns_number 11582
_diffrn_reflns_theta_full 28.26
_diffrn_reflns_theta_max 28.26
_diffrn_reflns_theta_min 1.57
_diffrn_standards_decay_% none
_exptl_absorpt_coefficient_mu 2.771
_exptl_absorpt_correction_T_min
;
Ratio of minimum to maximum apparent transmission:  0.844779
;
_exptl_absorpt_correction_type empirical
_exptl_crystal_colour yellow
_exptl_crystal_density_diffrn 1.918
_exptl_crystal_description needle
_exptl_crystal_F_000 2358
_exptl_crystal_size_max 0.04
_exptl_crystal_size_mid 0.03
_exptl_crystal_size_min 0.02
_refine_diff_density_max 0.830
_refine_diff_density_min -0.845
_refine_diff_density_rms 0.141
_refine_ls_extinction_method none
_refine_ls_goodness_of_fit_ref 1.154
_refine_ls_hydrogen_treatment mixed
_refine_ls_matrix_type full
_refine_ls_number_parameters 159
_refine_ls_number_reflns 2113
_refine_ls_number_restraints 0
_refine_ls_restrained_S_all 1.154
_refine_ls_R_factor_all 0.0527
_refine_ls_R_factor_gt 0.0464
_refine_ls_shift/su_max 1.049
_refine_ls_shift/su_mean 0.110
_refine_ls_structure_factor_coef Fsqd
_refine_ls_weighting_details 'calc w=1/[\s^2^(Fo^2^)+(0.0474P)^2^+46.7432P] where P=(Fo^2^+2Fc^2^)/3'
_refine_ls_weighting_scheme calc
_refine_ls_wR_factor_gt 0.1104
_refine_ls_wR_factor_ref 0.1133
_reflns_number_gt 1906
_reflns_number_total 2113
_reflns_threshold_expression >2sigma(I)
_cod_data_source_file ja045123o_s6.cif
_cod_data_source_block MOF-74
_cod_original_sg_symbol_H-M 'R -3'
_cod_database_code 4111418

loop_
_symmetry_equiv_pos_as_xyz
'x, y, z'
'-y, x-y, z'
'-x+y, -x, z'
'x+2/3, y+1/3, z+1/3'
'-y+2/3, x-y+1/3, z+1/3'
'-x+y+2/3, -x+1/3, z+1/3'
'x+1/3, y+2/3, z+2/3'
'-y+1/3, x-y+2/3, z+2/3'
'-x+y+1/3, -x+2/3, z+2/3'
'-x, -y, -z'
'y, -x+y, -z'
'x-y, x, -z'
'-x+2/3, -y+1/3, -z+1/3'
'y+2/3, -x+y+1/3, -z+1/3'
'x-y+2/3, x+1/3, -z+1/3'
'-x+1/3, -y+2/3, -z+2/3'
'y+1/3, -x+y+2/3, -z+2/3'
'x-y+1/3, x+2/3, -z+2/3'

loop_
_atom_site_label
_atom_site_type_symbol
_atom_site_fract_x
_atom_site_fract_y
_atom_site_fract_z
_atom_site_U_iso_or_equiv
_atom_site_adp_type
_atom_site_occupancy
_atom_site_symmetry_multiplicity
_atom_site_calc_flag
_atom_site_refinement_flags
Zn1 Zn 0.386586(18) 0.351097(17) 0.14623(6) 0.00839(15) Uani 1 1 d .
O1 O 0.32120(12) 0.29406(11) 0.3566(4) 0.0104(5) Uani 1 1 d .
O2 O 0.30167(13) 0.22886(11) 0.5956(4) 0.0141(5) Uani 1 1 d .
O3 O 0.35522(11) 0.27349(11) -0.0007(3) 0.0098(5) Uani 1 1 d .
C1 C 0.31600(15) 0.24606(15) 0.4216(5) 0.0087(6) Uani 1 1 d .
C2 C 0.32706(16) 0.20744(16) 0.2846(5) 0.0097(7) Uani 1 1 d .
C3 C 0.34369(16) 0.22211(16) 0.0857(5) 0.0098(7) Uani 1 1 d .
C4 C 0.34884(16) 0.18004(16) -0.0259(5) 0.0096(7) Uani 1 1 d .
H4A H 0.3592 0.1886 -0.1600 0.012 Uiso 1 1 calc R
O1S O 0.45785(14) 0.34629(16) 0.2783(5) 0.0248(7) Uani 1 1 d .
N1S N 0.5092(2) 0.3533(2) 0.5524(7) 0.0444(12) Uani 1 1 d .
C1S C 0.4609(3) 0.3330(3) 0.4466(9) 0.0226(11) Uani 0.76 1 d P
C2S C 0.5664(3) 0.4013(5) 0.4692(15) 0.062(3) Uani 0.76 1 d P
C3S C 0.5081(5) 0.3362(5) 0.7586(12) 0.057(2) Uani 0.76 1 d P
C1S' C 0.519(6) 0.381(4) 0.324(11) 0.27(7) Uani 0.24 1 d P
C2S' C 0.4566(11) 0.2975(12) 0.695(6) 0.067(10) Uani 0.24 1 d P
C3S' C 0.544(3) 0.382(4) 0.741(12) 0.26(5) Uani 0.24 1 d P
O1W O 0.6313(7) 0.4024(12) 0.325(3) 0.073(7) Uani 0.24 1 d P
O2W O 0.6667 0.3333 0.61(6) 0.5(2) Uani 0.50 3 d SP
O3W O 0.6667 0.3333 0.8333 0.5(6) Uani 0.50 6 d SP

loop_
_atom_site_aniso_label
_atom_site_aniso_U_11
_atom_site_aniso_U_22
_atom_site_aniso_U_33
_atom_site_aniso_U_23
_atom_site_aniso_U_13
_atom_site_aniso_U_12
Zn1 0.0098(2) 0.0083(2) 0.0058(2) 0.00067(14) 0.00024(14) 0.00358(16)
O1 0.0141(12) 0.0093(11) 0.0089(11) -0.0006(9) 0.0003(10) 0.0066(10)
O2 0.0257(15) 0.0113(12) 0.0076(12) 0.0017(9) 0.0036(10) 0.0110(11)
O3 0.0163(12) 0.0078(11) 0.0073(11) 0.0014(9) 0.0014(9) 0.0074(10)
C1 0.0080(15) 0.0089(15) 0.0073(15) -0.0017(12) -0.0023(12) 0.0027(13)
C2 0.0130(16) 0.0117(16) 0.0069(15) -0.0003(13) -0.0013(12) 0.0080(14)
C3 0.0104(16) 0.0103(16) 0.0090(16) 0.0009(13) 0.0005(12) 0.0055(13)
C4 0.0143(17) 0.0101(16) 0.0051(14) 0.0014(12) 0.0002(12) 0.0065(14)
O1S 0.0216(15) 0.0316(18) 0.0260(17) -0.0023(14) -0.0061(13) 0.0168(14)
N1S 0.042(3) 0.057(3) 0.040(3) -0.002(2) -0.013(2) 0.029(3)
C1S 0.026(3) 0.025(3) 0.025(3) -0.005(2) -0.005(2) 0.019(2)
C2S 0.021(3) 0.073(6) 0.070(6) 0.016(5) -0.005(4) 0.007(4)
C3S 0.060(6) 0.094(7) 0.032(4) 0.002(5) -0.017(4) 0.051(6)
C1S' 0.6(2) 0.20(7) 0.15(6) 0.00(6) -0.05(10) 0.29(12)
C2S' 0.029(12) 0.032(13) 0.12(3) 0.059(17) 0.011(15) 0.004(10)
C3S' 0.28(7) 0.32(8) 0.33(8) -0.27(7) -0.30(7) 0.26(7)
O1W 0.016(8) 0.121(19) 0.079(14) -0.046(13) -0.016(8) 0.031(10)
O2W 0.24(8) 0.24(8) 0.9(6) 0.000 0.000 0.12(4)
O3W 0.20(10) 0.20(10) 1.2(18) 0.000 0.000 0.10(5)

loop_
_atom_type_symbol
_atom_type_description
_atom_type_scat_dispersion_real
_atom_type_scat_dispersion_imag
_atom_type_scat_source
C C 0.0033 0.0016 'International Tables Vol C Tables 4.2.6.8 and 6.1.1.4'
H H 0.0000 0.0000 'International Tables Vol C Tables 4.2.6.8 and 6.1.1.4'
N N 0.0061 0.0033 'International Tables Vol C Tables 4.2.6.8 and 6.1.1.4'
O O 0.0106 0.0060 'International Tables Vol C Tables 4.2.6.8 and 6.1.1.4'
Zn Zn 0.2839 1.4301 'International Tables Vol C Tables 4.2.6.8 and 6.1.1.4'

loop_
_geom_angle_atom_site_label_1
_geom_angle_atom_site_label_2
_geom_angle_atom_site_label_3
_geom_angle
_geom_angle_site_symmetry_1
_geom_angle_site_symmetry_3
O3 Zn1 O2 97.62(10) . 5_554
O3 Zn1 O3 162.41(10) . 5
O2 Zn1 O3 97.28(10) 5_554 5
O3 Zn1 O1S 94.70(12) . .
O2 Zn1 O1S 94.03(12) 5_554 .
O3 Zn1 O1S 93.51(12) 5 .
O3 Zn1 O1 82.02(9) . .
O2 Zn1 O1 171.05(10) 5_554 .
O3 Zn1 O1 81.81(10) 5 .
O1S Zn1 O1 94.91(12) . .
O3 Zn1 O1 81.18(10) . 9_554
O2 Zn1 O1 91.85(10) 5_554 9_554
O3 Zn1 O1 89.07(10) 5 9_554
O1S Zn1 O1 173.23(12) . 9_554
O1 Zn1 O1 79.25(3) . 9_554
O3 Zn1 Zn1 40.06(7) . 9_554
O2 Zn1 Zn1 84.85(7) 5_554 9_554
O3 Zn1 Zn1 132.84(7) 5 9_554
O1S Zn1 Zn1 133.50(9) . 9_554
O1 Zn1 Zn1 89.27(7) . 9_554
O1 Zn1 Zn1 43.81(7) 9_554 9_554
O3 Zn1 Zn1 122.62(7) . 5
O2 Zn1 Zn1 131.42(8) 5_554 5
O3 Zn1 Zn1 39.84(7) 5 5
O1S Zn1 Zn1 107.20(9) . 5
O1 Zn1 Zn1 44.68(6) . 5
O1 Zn1 Zn1 71.06(7) 9_554 5
Zn1 Zn1 Zn1 107.931(15) 9_554 5
C1 O1 Zn1 124.9(2) . .
C1 O1 Zn1 135.8(2) . 5
Zn1 O1 Zn1 91.52(9) . 5
C1 O2 Zn1 124.2(2) . 9
C3 O3 Zn1 123.1(2) . .
C3 O3 Zn1 123.3(2) . 9_554
Zn1 O3 Zn1 100.10(11) . 9_554
O2 C1 O1 123.2(3) . .
O2 C1 C2 118.3(3) . .
O1 C1 C2 118.4(3) . .
C4 C2 C3 119.7(3) 13 .
C4 C2 C1 116.7(3) 13 .
C3 C2 C1 123.6(3) . .
O3 C3 C4 118.3(3) . .
O3 C3 C2 124.9(3) . .
C4 C3 C2 116.8(3) . .
C3 C4 C2 123.5(3) . 13
C1S O1S C1S' 76(3) . .
C1S O1S Zn1 127.1(3) . .
C1S' O1S Zn1 143(2) . .
C1S N1S C3S 122.5(6) . .
C1S N1S C2S 118.5(6) . .
C3S N1S C2S 118.5(7) . .
C1S N1S C3S' 151(3) . .
C2S N1S C3S' 80(4) . .
C1S N1S C2S' 77.1(12) . .
C3S N1S C2S' 46.7(12) . .
C2S N1S C2S' 164.2(11) . .
C3S' N1S C2S' 88(4) . .
C1S N1S C1S' 64(5) . .
C3S N1S C1S' 173(4) . .
C2S N1S C1S' 54(5) . .
C3S' N1S C1S' 130(6) . .
C2S' N1S C1S' 141(5) . .
O1S C1S N1S 126.5(6) . .
O1S C1S C1S' 57(3) . .
N1S C1S C1S' 69(3) . .
O1S C1S C2S' 169.5(11) . .
N1S C1S C2S' 61.0(8) . .
C1S' C1S C2S' 130(3) . .
N1S C2S C1S' 69(4) . .
N1S C2S C3S' 51(2) . .
C1S' C2S C3S' 118(5) . .
C2S' C3S C3S' 144(3) . .
C2S' C3S N1S 76.5(15) . .
C3S' C3S N1S 72(4) . .
O1S C1S' C1S 47(4) . .
O1S C1S' C2S 149(8) . .
C1S C1S' C2S 103(4) . .
O1S C1S' N1S 93(7) . .
C1S C1S' N1S 47(3) . .
C2S C1S' N1S 56(2) . .
C3S C2S' N1S 56.8(9) . .
C3S C2S' C1S 97.9(13) . .
C3S C3S' N1S 66(2) . .
C3S C3S' C2S 112(3) . .
N1S C3S' C2S 49(2) . .
O2W O3W O2W 180.00(16) 16_656 .

loop_
_geom_bond_atom_site_label_1
_geom_bond_atom_site_label_2
_geom_bond_distance
_geom_bond_site_symmetry_2
Zn1 O3 2.021(2) .
Zn1 O2 2.028(3) 5_554
Zn1 O3 2.030(3) 5
Zn1 O1S 2.116(3) .
Zn1 O1 2.150(3) .
Zn1 O1 2.184(2) 9_554
Zn1 Zn1 3.1052(5) 9_554
Zn1 Zn1 3.1053(5) 5
O1 C1 1.264(4) .
O1 Zn1 2.184(2) 5
O2 C1 1.259(4) .
O2 Zn1 2.028(3) 9
O3 C3 1.347(4) .
O3 Zn1 2.030(3) 9_554
C1 C2 1.500(5) .
C2 C4 1.397(5) 13
C2 C3 1.420(5) .
C3 C4 1.391(5) .
C4 C2 1.397(5) 13
O1S C1S 1.215(7) .
O1S C1S' 1.41(13) .
N1S C1S 1.308(7) .
N1S C3S 1.473(9) .
N1S C2S 1.492(10) .
N1S C3S' 1.54(4) .
N1S C2S' 1.71(2) .
N1S C1S' 1.68(7) .
C1S C1S' 1.62(13) .
C1S C2S' 1.91(3) .
C2S C1S' 1.46(10) .
C2S C3S' 1.94(10) .
C3S C2S' 1.28(3) .
C3S C3S' 1.09(9) .
O2W O3W 1.5(4) .
O3W O2W 1.5(4) 16_656
